data_2107244
loop_
_publ_author_name
'Zak, Z.'

_publ_section_title
;
 The Structure of 1.5-Dichlorocyclotetra(azathiene)
;
_journal_name_full 'Acta Crystallographica B (24,1968-38,1982)'
_journal_page_first 23
_journal_page_last 26
_journal_volume 37
_journal_year 1981
_chemical_formula_sum 'Cl2 N4 S4'
_chemical_name_systematic 'S4 N4 Cl2'
_space_group_IT_number 14
_symmetry_space_group_name_Hall '-P 2ybc'
_symmetry_space_group_name_H-M 'P 1 21/c 1'
_cell_angle_alpha 90
_cell_angle_beta 108.46
_cell_angle_gamma 90
_cell_formula_units_Z 4
_cell_length_a 9.077
_cell_length_b 6.58
_cell_length_c 13.311
_cell_volume 754.114
_citation_journal_id_ASTM ACBCAR
_cod_data_source_file Zak_ACBCAR_1981_1285.cif
_cod_data_source_block Cl2N4S4
_cod_original_cell_volume 754.1136
_cod_database_code 2107244

loop_
_symmetry_equiv_pos_as_xyz
x,y,z
-x,y+1/2,-z+1/2
-x,-y,-z
x,-y-1/2,z-1/2

loop_
_atom_site_label
_atom_site_type_symbol
_atom_site_fract_x
_atom_site_fract_y
_atom_site_fract_z
_atom_site_occupancy
_atom_site_U_iso_or_equiv
Cl1 Cl-1 0.5743 0.251 0.5877 1 0.0
S4 S+2 0.3296 0.1898 0.5651 1 0.0
N3 N-2 0.254 0.4077 0.5469 1 0.0
N1 N-2 0.2001 0.2543 0.7964 1 0.0
N4 N-2 0.3465 0.1053 0.6804 1 0.0
N2 N-2 0.1065 0.5604 0.6637 1 0.0
S1 S+2 0.3549 0.2595 0.7771 1 0.0
S3 S+2 0.2683 0.5467 0.651 1 0.0
S2 S+2 0.0452 0.3667 0.7101 1 0.0
Cl2 Cl-1 0.0477 0.6584 0.9222 1 0.0
